data_4302206
loop_
_publ_author_name
'Chi Minh Tuong'
'Whitney K. Hammons'
'Ashley L. Howarth'
'Kelly E. Lutz'
'Ackim D. Maduvu'
'Laura B. Haysley'
'Brian R. T. Allred'
'Lenore K. Hoyt'
'Mark S. Mashuta'
'Mark E. Noble'

_publ_contact_author_address
;
Department of Chemistry
University of Louisville
2320 So. Brook St.
Louisville
KY 40292
USA
;
_publ_contact_author_email menoble@louisville.edu
_publ_contact_author_fax 502-852-8149
_publ_contact_author_name 'Mark E. Noble'
_publ_contact_author_phone 502-852-7296
_publ_section_title
;
Alkylation of a Dimolybdenum SO Bridge, Subsequent Reactions, and
Characterization of the Thioperoxide Bridge
;
_journal_name_full 'Inorganic Chemistry'
_journal_page_first 5027
_journal_page_last 5038
_journal_paper_doi 10.1021/ic9002093
_journal_volume 48
_journal_year 2009
_chemical_formula_moiety 'C33 H49 Mo2 N2 O7 P2 S6, C F3 O3 S'
_chemical_formula_sum 'C34 H49 F3 Mo2 N2 O10 P2 S7'
_chemical_formula_weight 1180.99
_chemical_name_common
; 
 [Mo~2~(NTo)~2~(S~2~P(OEt)~2~)~2~(O~2~CMe)(SBn)(SOMe)]^+^
  CF~3~SO~3~^-^ 
;
_chemical_name_systematic
; 
 (\m-acetato)(\m-benzyl thiolato)(\m-ethoxythiolato)bis(O,O'-diethyl
 dithiophosphato)bis(p-tolylimido)dimolybdenum(V)
 trifluoromethanesulfonate
;
_space_group_IT_number 9
_symmetry_cell_setting monoclinic
_symmetry_space_group_name_Hall 'C -2yc'
_symmetry_space_group_name_H-M 'C 1 c 1'
_atom_sites_solution_hydrogens geom
_atom_sites_solution_primary direct
_atom_sites_solution_secondary difmap
_audit_creation_method SHELXL-97
_audit_update_record
;
  May_11_2006 text and data added by Mark S. Mashuta
  Sept_25_2006 text and data added by Mark S. Mashuta
;
_cell_angle_alpha 90.00
_cell_angle_beta 104.856(4)
_cell_angle_gamma 90.00
_cell_formula_units_Z 4
_cell_length_a 18.917(4)
_cell_length_b 10.9062(18)
_cell_length_c 24.231(4)
_cell_measurement_reflns_used 9432
_cell_measurement_temperature 100(2)
_cell_measurement_theta_max 25.99
_cell_measurement_theta_min 2.17
_cell_volume 4832.1(15)
_computing_cell_refinement 'SAINT 6.36 (Bruker, 2002)'
_computing_data_collection 'SMART 5.628 (Bruker, 2002)'
_computing_data_reduction 'SAINT 6.36 (Bruker, 2002)'
_computing_molecular_graphics 'SHELXTL 6.12 (Bruker, 2001)'
_computing_publication_material 'SHELXTL 6.12 (Bruker, 2001)'
_computing_structure_refinement 'SHELXL-97 (Sheldrick, 1997)'
_computing_structure_solution 'SHELXS-90 (Sheldrick, 1990)'
_diffrn_ambient_temperature 100(2)
_diffrn_measured_fraction_theta_full 0.991
_diffrn_measured_fraction_theta_max 0.991
_diffrn_measurement_device_type 'SMART APEX CCD'
_diffrn_measurement_method '\w scans'
_diffrn_radiation_monochromator graphite
_diffrn_radiation_source 'normal-focus sealed tube'
_diffrn_radiation_type MoK\a
_diffrn_radiation_wavelength 0.71073
_diffrn_reflns_av_R_equivalents 0.0458
_diffrn_reflns_av_sigmaI/netI 0.0531
_diffrn_reflns_limit_h_max 23
_diffrn_reflns_limit_h_min -23
_diffrn_reflns_limit_k_max 13
_diffrn_reflns_limit_k_min -13
_diffrn_reflns_limit_l_max 29
_diffrn_reflns_limit_l_min -29
_diffrn_reflns_number 18147
_diffrn_reflns_theta_full 26.13
_diffrn_reflns_theta_max 26.13
_diffrn_reflns_theta_min 1.74
_diffrn_standards_decay_% <0.1
_diffrn_standards_interval_count 0
_diffrn_standards_interval_time 0
_diffrn_standards_number 0
_exptl_absorpt_coefficient_mu 0.951
_exptl_absorpt_correction_T_max 0.989
_exptl_absorpt_correction_T_min 0.725
_exptl_absorpt_correction_type multi-scan
_exptl_absorpt_process_details
; 
SADABS; Sheldrick, (1996). 
;
_exptl_crystal_colour yellow
_exptl_crystal_density_diffrn 1.623
_exptl_crystal_density_meas ?
_exptl_crystal_density_method .
_exptl_crystal_description plate
_exptl_crystal_F_000 2400
_exptl_crystal_size_max 0.25
_exptl_crystal_size_mid 0.20
_exptl_crystal_size_min 0.02
_refine_diff_density_max 1.276
_refine_diff_density_min -1.189
_refine_diff_density_rms 0.116
_refine_ls_abs_structure_details 'Flack H D (1983), Acta Cryst. A39, 876-881'
_refine_ls_abs_structure_Flack 0.050(4)
_refine_ls_extinction_method none
_refine_ls_goodness_of_fit_ref 1.032
_refine_ls_hydrogen_treatment constr
_refine_ls_matrix_type full
_refine_ls_number_parameters 455
_refine_ls_number_reflns 9175
_refine_ls_number_restraints 25
_refine_ls_restrained_S_all 1.047
_refine_ls_R_factor_all 0.0619
_refine_ls_R_factor_gt 0.0505
_refine_ls_shift/su_max 0.014
_refine_ls_shift/su_mean 0.000
_refine_ls_structure_factor_coef Fsqd
_refine_ls_weighting_details 'calc w=1/[\s^2^(Fo^2^)+(0.0617P)^2^+1.7859P] where P=(Fo^2^+2Fc^2^)/3'
_refine_ls_weighting_scheme calc
_refine_ls_wR_factor_gt 0.1175
_refine_ls_wR_factor_ref 0.1231
_reflns_number_gt 7992
_reflns_number_total 9175
_reflns_threshold_expression I>2\s(I)
_cod_data_source_file ic9002093_si_002_1.cif
_cod_data_source_block 1
_cod_depositor_comments
;
The following automatic conversions were performed:
'_symmetry_cell_setting' value 'Monoclinic' changed to 'monoclinic'
according to '/home/saulius/struct/CIF-dictionaries/cif_core.dic'
dictionary named 'cif_core.dic' version 2.4.1 from 2010-06-29.

Automatic conversion script
Id: cif_fix_enum 1527 2010-12-29 10:47:43Z saulius 
;
_cod_original_cell_volume 4832.0(15)
_cod_original_sg_symbol_Hall ' C -2yc '
_cod_original_sg_symbol_H-M 'C c'
_cod_database_code 4302206

loop_
_symmetry_equiv_pos_as_xyz
'x, y, z'
'x, -y, z+1/2'
'x+1/2, y+1/2, z'
'x+1/2, -y+1/2, z+1/2'

loop_
_atom_site_label
_atom_site_type_symbol
_atom_site_fract_x
_atom_site_fract_y
_atom_site_fract_z
_atom_site_U_iso_or_equiv
_atom_site_adp_type
_atom_site_occupancy
_atom_site_symmetry_multiplicity
_atom_site_calc_flag
_atom_site_refinement_flags
_atom_site_disorder_assembly
_atom_site_disorder_group
Mo1 Mo 0.00895(3) 0.16582(5) 0.09715(2) 0.01938(14) Uani 1 1 d . . .
Mo2 Mo 0.16578(3) 0.19110(5) 0.12841(2) 0.02295(15) Uani 1 1 d . . .
S1 S 0.07850(10) 0.32720(16) 0.06534(8) 0.0265(4) Uani 1 1 d . . .
S2 S 0.09660(9) 0.02431(15) 0.15657(7) 0.0198(3) Uani 1 1 d . . .
S3 S -0.08212(9) 0.04806(16) 0.13407(7) 0.0235(4) Uani 1 1 d . . .
S4 S -0.10441(10) 0.29046(17) 0.05704(8) 0.0295(4) Uani 1 1 d . . .
S6 S 0.26005(11) 0.3530(2) 0.13194(9) 0.0303(5) Uani 1 1 d . . .
S5 S 0.26851(10) 0.10870(18) 0.20584(8) 0.0324(4) Uani 1 1 d . . .
P1 P -0.15820(10) 0.16634(16) 0.09131(8) 0.0241(4) Uani 1 1 d . . .
P2 P 0.32735(11) 0.2535(2) 0.19364(10) 0.0325(6) Uani 1 1 d . . .
O1 O 0.0190(3) 0.2787(4) 0.17183(19) 0.0220(10) Uani 1 1 d . . .
O2 O 0.1411(3) 0.2970(4) 0.1970(2) 0.0273(11) Uani 1 1 d . . .
O3 O -0.2215(2) 0.0991(4) 0.0463(2) 0.0297(11) Uani 1 1 d . . .
O4 O -0.2053(3) 0.2223(5) 0.1289(2) 0.0343(12) Uani 1 1 d . . .
O5 O 0.4007(3) 0.2161(7) 0.1795(3) 0.0578(19) Uani 1 1 d . . .
O6 O 0.3605(3) 0.3288(6) 0.2492(3) 0.0572(18) Uani 1 1 d D . .
O7 O 0.0696(3) 0.4522(4) 0.1017(2) 0.0319(12) Uani 1 1 d . . .
N1 N 0.0049(3) 0.0853(5) 0.0353(2) 0.0240(12) Uani 1 1 d . . .
N2 N 0.1812(3) 0.1068(6) 0.0728(2) 0.0312(14) Uani 1 1 d . . .
C1 C 0.0034(4) 0.0248(5) -0.0166(2) 0.0561(10) Uani 1 1 d G . .
C2 C 0.0335(4) 0.0769(5) -0.0572(2) 0.0561(10) Uani 1 1 d G . .
H2 H 0.0557 0.1556 -0.0507 0.067 Uiso 1 1 calc R . .
C3 C 0.0315(4) 0.0148(5) -0.1071(2) 0.0561(10) Uani 1 1 d G . .
H3 H 0.0523 0.0506 -0.1351 0.067 Uiso 1 1 calc R . .
C4 C -0.0006(4) -0.0994(5) -0.1165(2) 0.0561(10) Uani 1 1 d G . .
C5 C -0.0308(4) -0.1515(5) -0.0759(2) 0.0561(10) Uani 1 1 d G . .
H5 H -0.0530 -0.2301 -0.0824 0.067 Uiso 1 1 calc R . .
C6 C -0.0288(4) -0.0894(5) -0.0260(2) 0.0561(10) Uani 1 1 d G . .
H6 H -0.0496 -0.1252 0.0019 0.067 Uiso 1 1 calc R . .
C7 C -0.0052(6) -0.1659(8) -0.1726(4) 0.0561(10) Uani 1 1 d . . .
H7A H 0.0429 -0.1996 -0.1723 0.084 Uiso 1 1 calc R . .
H7B H -0.0206 -0.1081 -0.2044 0.084 Uiso 1 1 calc R . .
H7C H -0.0409 -0.2327 -0.1771 0.084 Uiso 1 1 calc R . .
C8 C 0.1943(5) 0.0270(8) 0.0299(4) 0.0477(9) Uani 1 1 d . . .
C9 C 0.2327(5) 0.0679(9) -0.0084(4) 0.0477(9) Uani 1 1 d . . .
H9 H 0.2527 0.1482 -0.0051 0.057 Uiso 1 1 calc R . .
C10 C 0.2416(5) -0.0096(8) -0.0516(4) 0.0477(9) Uani 1 1 d . . .
H10 H 0.2682 0.0179 -0.0776 0.057 Uiso 1 1 calc R . .
C11 C 0.2123(5) -0.1256(9) -0.0572(4) 0.0477(9) Uani 1 1 d . . .
C12 C 0.1782(5) -0.1656(8) -0.0170(4) 0.0477(9) Uani 1 1 d . . .
H12 H 0.1609 -0.2477 -0.0193 0.057 Uiso 1 1 calc R . .
C13 C 0.1679(5) -0.0937(8) 0.0259(4) 0.0477(9) Uani 1 1 d . . .
H13 H 0.1434 -0.1244 0.0527 0.057 Uiso 1 1 calc R . .
C14 C 0.2208(5) -0.2097(8) -0.1051(4) 0.0477(4) Uani 1 1 d . . .
H14A H 0.2323 -0.2929 -0.0902 0.072 Uiso 1 1 calc R . .
H14B H 0.2605 -0.1795 -0.1207 0.072 Uiso 1 1 calc R . .
H14C H 0.1750 -0.2110 -0.1353 0.072 Uiso 1 1 calc R . .
C15 C 0.0783(4) 0.3245(6) 0.2018(3) 0.0260(16) Uani 1 1 d . . .
C16 C 0.0736(5) 0.4148(7) 0.2481(3) 0.0372(19) Uani 1 1 d . . .
H16A H 0.1064 0.3887 0.2844 0.056 Uiso 1 1 calc R . .
H16B H 0.0233 0.4180 0.2518 0.056 Uiso 1 1 calc R . .
H16C H 0.0883 0.4963 0.2381 0.056 Uiso 1 1 calc R . .
C17 C -0.2048(4) 0.0234(8) 0.0031(3) 0.0371(19) Uani 1 1 d . . .
H17A H -0.1669 -0.0373 0.0208 0.044 Uiso 1 1 calc R . .
H17B H -0.1858 0.0745 -0.0237 0.044 Uiso 1 1 calc R . .
C18 C -0.2728(4) -0.0409(8) -0.0283(3) 0.044(2) Uani 1 1 d . . .
H18A H -0.2918 -0.0901 -0.0014 0.067 Uiso 1 1 calc R . .
H18B H -0.2617 -0.0946 -0.0574 0.067 Uiso 1 1 calc R . .
H18C H -0.3096 0.0197 -0.0467 0.067 Uiso 1 1 calc R . .
C19 C -0.1681(5) 0.2909(8) 0.1812(4) 0.050(2) Uani 1 1 d . . .
C20A C -0.1830(12) 0.215(2) 0.2342(9) 0.050(5) Uani 0.50 1 d P . .
C20B C -0.2105(11) 0.285(2) 0.2221(9) 0.050(5) Uani 0.50 1 d P . .
C21 C 0.4017(6) 0.1239(11) 0.1299(6) 0.075(3) Uani 1 1 d . . .
H21A H 0.4410 0.0626 0.1432 0.090 Uiso 1 1 calc R . .
H21B H 0.3544 0.0800 0.1183 0.090 Uiso 1 1 calc R . .
C22 C 0.4139(6) 0.1894(11) 0.0833(6) 0.080(4) Uani 1 1 d . . .
H22A H 0.3737 0.2472 0.0692 0.120 Uiso 1 1 calc R . .
H22B H 0.4166 0.1321 0.0527 0.120 Uiso 1 1 calc R . .
H22C H 0.4601 0.2347 0.0954 0.120 Uiso 1 1 calc R . .
C23A C 0.3033(12) 0.372(3) 0.2780(9) 0.075(4) Uani 0.50 1 d PD . .
C24A C 0.3499(14) 0.424(2) 0.3335(9) 0.075(4) Uani 0.50 1 d PD . .
C23B C 0.3201(15) 0.351(2) 0.2924(10) 0.075(4) Uani 0.50 1 d PD . .
C24B C 0.2916(14) 0.4730(18) 0.2942(10) 0.075(4) Uani 0.50 1 d PD . .
C25 C 0.0968(4) 0.0432(6) 0.2326(3) 0.0238(15) Uani 1 1 d . . .
H25A H 0.1361 0.1008 0.2512 0.029 Uiso 1 1 calc R . .
H25B H 0.0495 0.0787 0.2351 0.029 Uiso 1 1 calc R . .
C26 C 0.1085(3) -0.0782(6) 0.2635(3) 0.0211(14) Uani 1 1 d . . .
C27 C 0.0501(4) -0.1567(7) 0.2593(3) 0.0305(17) Uani 1 1 d . . .
H27 H 0.0033 -0.1366 0.2354 0.037 Uiso 1 1 calc R . .
C28 C 0.0603(5) -0.2679(7) 0.2910(3) 0.0376(11) Uani 1 1 d . . .
H28 H 0.0205 -0.3223 0.2889 0.045 Uiso 1 1 calc R . .
C29 C 0.1275(5) -0.2950(7) 0.3240(3) 0.0376(11) Uani 1 1 d . . .
H29 H 0.1344 -0.3687 0.3455 0.045 Uiso 1 1 calc R . .
C30 C 0.1858(5) -0.2192(7) 0.3272(3) 0.0376(11) Uani 1 1 d . . .
H30 H 0.2330 -0.2418 0.3494 0.045 Uiso 1 1 calc R . .
C31 C 0.1758(4) -0.1105(7) 0.2982(3) 0.0355(18) Uani 1 1 d . . .
H31 H 0.2160 -0.0561 0.3019 0.043 Uiso 1 1 calc R . .
C32 C 0.1042(4) 0.5611(7) 0.0845(4) 0.040(2) Uani 1 1 d . . .
H32A H 0.0715 0.5994 0.0503 0.048 Uiso 1 1 calc R . .
H32B H 0.1508 0.5389 0.0755 0.048 Uiso 1 1 calc R . .
C33 C 0.1179(5) 0.6479(7) 0.1348(4) 0.052(2) Uani 1 1 d . . .
H33A H 0.0711 0.6790 0.1393 0.078 Uiso 1 1 calc R . .
H33B H 0.1480 0.7167 0.1281 0.078 Uiso 1 1 calc R . .
H33C H 0.1435 0.6043 0.1695 0.078 Uiso 1 1 calc R . .
S10 S 0.40213(13) 0.0045(2) 0.35131(9) 0.0448(5) Uani 1 1 d D . .
O10A O 0.4373(8) -0.0151(12) 0.3050(5) 0.057(2) Uani 0.60 1 d PD . .
O11A O 0.3612(8) -0.0914(11) 0.3666(6) 0.057(2) Uani 0.60 1 d PD . .
O12B O 0.3469(7) 0.0994(10) 0.3534(5) 0.057(2) Uani 0.60 1 d PD . .
O10B O 0.4267(8) 0.0214(13) 0.3028(6) 0.028(4) Uiso 0.40 1 d PD . .
O11B O 0.3753(8) -0.1173(11) 0.3638(7) 0.022(3) Uiso 0.40 1 d PD . .
O12A O 0.3840(12) 0.1373(15) 0.3570(9) 0.076(6) Uiso 0.40 1 d PD . .
C40 C 0.4797(5) 0.0254(8) 0.4131(4) 0.0555(16) Uani 1 1 d D . .
F1A F 0.5256(6) -0.0752(9) 0.4196(5) 0.0555(16) Uani 0.50 1 d PD . .
F2A F 0.4502(7) 0.0340(12) 0.4602(5) 0.0555(16) Uani 0.50 1 d PD . .
F3A F 0.5313(6) 0.1121(10) 0.4143(4) 0.0555(16) Uani 0.50 1 d PD . .
F1B F 0.5326(12) -0.0507(16) 0.4038(9) 0.143(10) Uiso 0.50 1 d PD . .
F2B F 0.4694(7) 0.0038(12) 0.4650(5) 0.063(4) Uiso 0.50 1 d PD . .
F3B F 0.4966(7) 0.1465(10) 0.4081(6) 0.068(4) Uiso 0.50 1 d PD . .

loop_
_atom_site_aniso_label
_atom_site_aniso_U_11
_atom_site_aniso_U_22
_atom_site_aniso_U_33
_atom_site_aniso_U_23
_atom_site_aniso_U_13
_atom_site_aniso_U_12
Mo1 0.0199(3) 0.0196(3) 0.0184(3) 0.0025(2) 0.0046(2) -0.0049(2)
Mo2 0.0196(3) 0.0282(3) 0.0213(3) 0.0068(3) 0.0057(2) -0.0050(3)
S1 0.0263(9) 0.0280(10) 0.0246(9) 0.0081(8) 0.0056(7) -0.0065(7)
S2 0.0228(8) 0.0214(8) 0.0160(8) 0.0017(7) 0.0064(6) -0.0035(7)
S3 0.0192(8) 0.0245(8) 0.0262(9) 0.0064(7) 0.0047(7) -0.0038(7)
S4 0.0257(9) 0.0261(9) 0.0355(11) 0.0107(8) 0.0054(8) -0.0018(7)
S6 0.0264(10) 0.0301(13) 0.0305(12) 0.0113(9) 0.0025(9) -0.0018(9)
S5 0.0226(9) 0.0317(11) 0.0318(10) 0.0117(9) 0.0047(8) -0.0012(8)
P1 0.0217(9) 0.0222(9) 0.0282(10) 0.0028(7) 0.0061(8) -0.0031(7)
P2 0.0236(10) 0.0376(14) 0.0318(12) 0.0195(11) 0.0037(9) -0.0052(10)
O1 0.027(3) 0.017(2) 0.025(3) -0.0010(19) 0.011(2) -0.005(2)
O2 0.031(3) 0.026(3) 0.025(3) 0.000(2) 0.005(2) -0.006(2)
O3 0.022(3) 0.033(3) 0.034(3) -0.006(2) 0.006(2) -0.010(2)
O4 0.030(3) 0.034(3) 0.041(3) -0.003(2) 0.014(2) -0.006(2)
O5 0.030(3) 0.080(5) 0.061(4) 0.024(4) 0.008(3) -0.018(3)
O6 0.051(4) 0.074(5) 0.038(4) 0.014(3) -0.006(3) -0.026(3)
O7 0.038(3) 0.019(2) 0.040(3) 0.004(2) 0.012(2) -0.010(2)
N1 0.022(3) 0.026(3) 0.023(3) 0.006(2) 0.003(2) -0.001(2)
N2 0.022(3) 0.051(4) 0.025(3) 0.008(3) 0.012(3) 0.000(3)
C1 0.096(3) 0.0395(18) 0.046(2) -0.0081(15) 0.042(2) -0.0185(19)
C2 0.096(3) 0.0395(18) 0.046(2) -0.0081(15) 0.042(2) -0.0185(19)
C3 0.096(3) 0.0395(18) 0.046(2) -0.0081(15) 0.042(2) -0.0185(19)
C4 0.096(3) 0.0395(18) 0.046(2) -0.0081(15) 0.042(2) -0.0185(19)
C5 0.096(3) 0.0395(18) 0.046(2) -0.0081(15) 0.042(2) -0.0185(19)
C6 0.096(3) 0.0395(18) 0.046(2) -0.0081(15) 0.042(2) -0.0185(19)
C7 0.096(3) 0.0395(18) 0.046(2) -0.0081(15) 0.042(2) -0.0185(19)
C8 0.058(2) 0.049(2) 0.045(2) 0.0117(17) 0.0283(19) 0.0125(18)
C9 0.058(2) 0.049(2) 0.045(2) 0.0117(17) 0.0283(19) 0.0125(18)
C10 0.058(2) 0.049(2) 0.045(2) 0.0117(17) 0.0283(19) 0.0125(18)
C11 0.058(2) 0.049(2) 0.045(2) 0.0117(17) 0.0283(19) 0.0125(18)
C12 0.058(2) 0.049(2) 0.045(2) 0.0117(17) 0.0283(19) 0.0125(18)
C13 0.058(2) 0.049(2) 0.045(2) 0.0117(17) 0.0283(19) 0.0125(18)
C14 0.0576(5) 0.0492(8) 0.0445(4) 0.0117(5) 0.0283(8) 0.0125(4)
C15 0.031(4) 0.018(3) 0.027(4) 0.007(3) 0.004(3) -0.011(3)
C16 0.063(5) 0.021(4) 0.028(4) -0.006(3) 0.013(4) -0.009(4)
C17 0.037(4) 0.048(5) 0.028(4) -0.002(4) 0.012(3) -0.010(4)
C18 0.041(5) 0.052(5) 0.033(5) -0.005(4) -0.002(4) 0.000(4)
C19 0.056(6) 0.046(5) 0.047(6) -0.020(4) 0.015(5) -0.014(4)
C20A 0.048(13) 0.056(13) 0.042(12) -0.016(10) 0.005(9) -0.017(10)
C20B 0.042(12) 0.062(14) 0.041(12) -0.018(11) 0.004(9) -0.014(10)
C21 0.048(6) 0.061(7) 0.129(11) 0.017(7) 0.046(7) 0.011(5)
C22 0.048(7) 0.082(8) 0.105(10) 0.014(7) 0.012(7) -0.004(6)
C23A 0.100(10) 0.056(7) 0.060(8) -0.009(6) 0.002(7) -0.028(6)
C24A 0.100(10) 0.056(7) 0.060(8) -0.009(6) 0.002(7) -0.028(6)
C23B 0.100(10) 0.056(7) 0.060(8) -0.009(6) 0.002(7) -0.028(6)
C24B 0.100(10) 0.056(7) 0.060(8) -0.009(6) 0.002(7) -0.028(6)
C25 0.029(4) 0.023(3) 0.024(4) 0.003(3) 0.015(3) -0.006(3)
C26 0.021(3) 0.028(4) 0.015(3) -0.006(3) 0.006(3) -0.004(3)
C27 0.036(4) 0.030(4) 0.027(4) 0.002(3) 0.011(3) -0.001(3)
C28 0.056(3) 0.023(2) 0.030(3) 0.0074(19) 0.006(2) -0.001(2)
C29 0.056(3) 0.023(2) 0.030(3) 0.0074(19) 0.006(2) -0.001(2)
C30 0.056(3) 0.023(2) 0.030(3) 0.0074(19) 0.006(2) -0.001(2)
C31 0.036(4) 0.031(4) 0.033(4) 0.004(3) -0.002(3) -0.009(3)
C32 0.034(4) 0.036(5) 0.047(5) 0.011(4) 0.007(4) -0.016(4)
C33 0.055(6) 0.033(5) 0.076(7) -0.007(4) 0.030(5) -0.021(4)
S10 0.0599(14) 0.0437(12) 0.0279(11) -0.0018(9) 0.0061(10) 0.0044(11)
O10A 0.067(5) 0.042(4) 0.064(4) -0.005(3) 0.023(4) 0.014(4)
O11A 0.067(5) 0.042(4) 0.064(4) -0.005(3) 0.023(4) 0.014(4)
O12B 0.067(5) 0.042(4) 0.064(4) -0.005(3) 0.023(4) 0.014(4)
C40 0.052(4) 0.059(4) 0.045(3) 0.006(3) -0.005(3) -0.024(3)
F1A 0.052(4) 0.059(4) 0.045(3) 0.006(3) -0.005(3) -0.024(3)
F2A 0.052(4) 0.059(4) 0.045(3) 0.006(3) -0.005(3) -0.024(3)
F3A 0.052(4) 0.059(4) 0.045(3) 0.006(3) -0.005(3) -0.024(3)

loop_
_atom_type_symbol
_atom_type_description
_atom_type_scat_dispersion_real
_atom_type_scat_dispersion_imag
_atom_type_scat_source
C C 0.0033 0.0016 'International Tables Vol C Tables 4.2.6.8 and 6.1.1.4'
H H 0.0000 0.0000 'International Tables Vol C Tables 4.2.6.8 and 6.1.1.4'
N N 0.0061 0.0033 'International Tables Vol C Tables 4.2.6.8 and 6.1.1.4'
O O 0.0106 0.0060 'International Tables Vol C Tables 4.2.6.8 and 6.1.1.4'
F F 0.0171 0.0103 'International Tables Vol C Tables 4.2.6.8 and 6.1.1.4'
P P 0.1023 0.0942 'International Tables Vol C Tables 4.2.6.8 and 6.1.1.4'
S S 0.1246 0.1234 'International Tables Vol C Tables 4.2.6.8 and 6.1.1.4'
Mo Mo -1.6832 0.6857 'International Tables Vol C Tables 4.2.6.8 and 6.1.1.4'

loop_
_geom_angle_atom_site_label_1
_geom_angle_atom_site_label_2
_geom_angle_atom_site_label_3
_geom_angle
_geom_angle_site_symmetry_1
_geom_angle_site_symmetry_3
_geom_angle_publ_flag
N1 Mo1 O1 175.1(2) . . no
N1 Mo1 S1 90.04(19) . . no
O1 Mo1 S1 85.10(12) . . no
N1 Mo1 S2 93.59(19) . . no
O1 Mo1 S2 88.02(13) . . no
S1 Mo1 S2 107.60(6) . . no
N1 Mo1 S3 99.70(19) . . no
O1 Mo1 S3 85.03(12) . . no
S1 Mo1 S3 164.71(6) . . no
S2 Mo1 S3 83.69(6) . . no
N1 Mo1 S4 95.51(19) . . no
O1 Mo1 S4 84.20(14) . . no
S1 Mo1 S4 87.90(6) . . no
S2 Mo1 S4 162.01(6) . . no
S3 Mo1 S4 79.50(6) . . no
N1 Mo1 Mo2 95.23(19) . . no
O1 Mo1 Mo2 82.02(12) . . no
S1 Mo1 Mo2 53.93(5) . . no
S2 Mo1 Mo2 53.74(4) . . no
S3 Mo1 Mo2 135.66(5) . . no
S4 Mo1 Mo2 140.23(5) . . no
N2 Mo2 O2 177.5(2) . . no
N2 Mo2 S2 91.8(2) . . no
O2 Mo2 S2 86.95(13) . . no
N2 Mo2 S1 93.3(2) . . no
O2 Mo2 S1 84.97(14) . . no
S2 Mo2 S1 107.65(6) . . no
N2 Mo2 S6 98.1(2) . . no
O2 Mo2 S6 83.64(13) . . no
S2 Mo2 S6 161.52(6) . . no
S1 Mo2 S6 87.36(7) . . no
N2 Mo2 S5 98.1(2) . . no
O2 Mo2 S5 83.97(14) . . no
S2 Mo2 S5 83.76(6) . . no
S1 Mo2 S5 163.64(7) . . no
S6 Mo2 S5 79.47(7) . . no
N2 Mo2 Mo1 96.5(2) . . no
O2 Mo2 Mo1 80.99(13) . . no
S2 Mo2 Mo1 53.97(4) . . no
S1 Mo2 Mo1 53.74(4) . . no
S6 Mo2 Mo1 139.07(6) . . no
S5 Mo2 Mo1 135.54(5) . . no
O7 S1 Mo1 106.87(18) . . no
O7 S1 Mo2 108.18(19) . . no
Mo1 S1 Mo2 72.33(5) . . no
C25 S2 Mo2 109.3(2) . . no
C25 S2 Mo1 110.1(2) . . no
Mo2 S2 Mo1 72.30(5) . . no
P1 S3 Mo1 87.35(8) . . no
P1 S4 Mo1 87.01(8) . . no
P2 S6 Mo2 87.39(9) . . no
P2 S5 Mo2 87.71(9) . . no
O4 P1 O3 98.0(3) . . no
O4 P1 S4 114.0(2) . . no
O3 P1 S4 113.9(2) . . no
O4 P1 S3 113.1(2) . . no
O3 P1 S3 112.0(2) . . no
S4 P1 S3 105.99(11) . . no
O6 P2 O5 98.2(4) . . no
O6 P2 S5 113.8(3) . . no
O5 P2 S5 112.6(3) . . no
O6 P2 S6 113.2(3) . . no
O5 P2 S6 113.9(3) . . no
S5 P2 S6 105.40(12) . . no
C15 O1 Mo1 125.4(4) . . no
C15 O2 Mo2 126.2(4) . . no
C17 O3 P1 120.2(4) . . no
C19 O4 P1 118.7(5) . . no
P2 O5 C21 121.3(5) . . no
C23B O6 P2 122.2(12) . . no
C23A O6 P2 112.8(10) . . no
C32 O7 S1 113.7(5) . . no
C1 N1 Mo1 176.7(5) . . no
C8 N2 Mo2 174.6(6) . . no
C2 C1 C6 120.0 . . no
C2 C1 N1 121.7(4) . . no
C6 C1 N1 118.3(4) . . no
C1 C2 C3 120.0 . . no
C1 C2 H2 120.0 . . no
C3 C2 H2 120.0 . . no
C2 C3 C4 120.0 . . no
C2 C3 H3 120.0 . . no
C4 C3 H3 120.0 . . no
C5 C4 C3 120.0 . . no
C5 C4 C7 120.0(5) . . no
C3 C4 C7 119.9(5) . . no
C4 C5 C6 120.0 . . no
C4 C5 H5 120.0 . . no
C6 C5 H5 120.0 . . no
C5 C6 C1 120.0 . . no
C5 C6 H6 120.0 . . no
C1 C6 H6 120.0 . . no
C4 C7 H7A 109.5 . . no
C4 C7 H7B 109.5 . . no
H7A C7 H7B 109.5 . . no
C4 C7 H7C 109.5 . . no
H7A C7 H7C 109.5 . . no
H7B C7 H7C 109.5 . . no
C9 C8 C13 119.5(8) . . no
C9 C8 N2 120.5(8) . . no
C13 C8 N2 120.0(7) . . no
C10 C9 C8 119.6(9) . . no
C10 C9 H9 120.2 . . no
C8 C9 H9 120.2 . . no
C11 C10 C9 120.7(8) . . no
C11 C10 H10 119.7 . . no
C9 C10 H10 119.7 . . no
C12 C11 C10 118.3(8) . . no
C12 C11 C14 120.9(9) . . no
C10 C11 C14 120.8(8) . . no
C13 C12 C11 123.2(9) . . no
C13 C12 H12 118.4 . . no
C11 C12 H12 118.4 . . no
C12 C13 C8 118.5(8) . . no
C12 C13 H13 120.7 . . no
C8 C13 H13 120.7 . . no
C11 C14 H14A 109.5 . . no
C11 C14 H14B 109.5 . . no
H14A C14 H14B 109.5 . . no
C11 C14 H14C 109.5 . . no
H14A C14 H14C 109.5 . . no
H14B C14 H14C 109.5 . . no
O2 C15 O1 124.6(7) . . no
O2 C15 C16 117.3(6) . . no
O1 C15 C16 118.0(7) . . no
C15 C16 H16A 109.5 . . no
C15 C16 H16B 109.5 . . no
H16A C16 H16B 109.5 . . no
C15 C16 H16C 109.5 . . no
H16A C16 H16C 109.5 . . no
H16B C16 H16C 109.5 . . no
O3 C17 C18 108.7(6) . . no
O3 C17 H17A 109.9 . . no
C18 C17 H17A 109.9 . . no
O3 C17 H17B 109.9 . . no
C18 C17 H17B 109.9 . . no
H17A C17 H17B 108.3 . . no
C17 C18 H18A 109.5 . . no
C17 C18 H18B 109.5 . . no
H18A C18 H18B 109.5 . . no
C17 C18 H18C 109.5 . . no
H18A C18 H18C 109.5 . . no
H18B C18 H18C 109.5 . . no
C20B C19 O4 110.1(10) . . no
O4 C19 C20A 106.2(9) . . no
C22 C21 O5 109.0(10) . . no
C22 C21 H21A 109.9 . . no
O5 C21 H21A 109.9 . . no
C22 C21 H21B 109.9 . . no
O5 C21 H21B 109.9 . . no
H21A C21 H21B 108.3 . . no
C21 C22 H22A 109.5 . . no
C21 C22 H22B 109.5 . . no
H22A C22 H22B 109.5 . . no
C21 C22 H22C 109.5 . . no
H22A C22 H22C 109.5 . . no
H22B C22 H22C 109.5 . . no
O6 C23A C24A 101.9(17) . . no
C24B C23B O6 116.2(19) . . no
C26 C25 S2 111.0(5) . . no
C26 C25 H25A 109.4 . . no
S2 C25 H25A 109.4 . . no
C26 C25 H25B 109.4 . . no
S2 C25 H25B 109.4 . . no
H25A C25 H25B 108.0 . . no
C31 C26 C27 118.9(7) . . no
C31 C26 C25 121.4(6) . . no
C27 C26 C25 119.7(6) . . no
C26 C27 C28 119.6(7) . . no
C26 C27 H27 120.2 . . no
C28 C27 H27 120.2 . . no
C29 C28 C27 119.0(8) . . no
C29 C28 H28 120.5 . . no
C27 C28 H28 120.5 . . no
C28 C29 C30 121.7(7) . . no
C28 C29 H29 119.1 . . no
C30 C29 H29 119.1 . . no
C29 C30 C31 119.6(8) . . no
C29 C30 H30 120.2 . . no
C31 C30 H30 120.2 . . no
C30 C31 C26 121.2(7) . . no
C30 C31 H31 119.4 . . no
C26 C31 H31 119.4 . . no
O7 C32 C33 106.0(6) . . no
O7 C32 H32A 110.5 . . no
C33 C32 H32A 110.5 . . no
O7 C32 H32B 110.5 . . no
C33 C32 H32B 110.5 . . no
H32A C32 H32B 108.7 . . no
C32 C33 H33A 109.5 . . no
C32 C33 H33B 109.5 . . no
H33A C33 H33B 109.5 . . no
C32 C33 H33C 109.5 . . no
H33A C33 H33C 109.5 . . no
H33B C33 H33C 109.5 . . no
O10A S10 O11A 119.0(8) . . no
O10A S10 O12A 111.8(10) . . no
O11A S10 O12A 122.6(10) . . no
O10B S10 O11B 120.1(8) . . no
O10B S10 O12B 109.3(7) . . no
O11B S10 O12B 109.7(7) . . no
O10A S10 C40 102.7(7) . . no
O11A S10 C40 105.0(7) . . no
O12A S10 C40 87.6(9) . . no
O10B S10 C40 107.8(7) . . no
O11B S10 C40 101.0(7) . . no
O12B S10 C40 108.1(6) . . no
F1B C40 F2B 109.7(11) . . no
F1B C40 F3B 111.9(11) . . no
F2B C40 F3B 110.2(9) . . no
F1A C40 F2A 109.4(9) . . no
F1A C40 F3A 97.1(9) . . no
F2A C40 F3A 111.9(9) . . no
F1A C40 S10 110.1(7) . . no
F2A C40 S10 105.9(7) . . no
F3A C40 S10 121.9(7) . . no
F1B C40 S10 105.0(12) . . no
F2B C40 S10 118.0(8) . . no
F3B C40 S10 101.8(7) . . no

loop_
_geom_bond_atom_site_label_1
_geom_bond_atom_site_label_2
_geom_bond_distance
_geom_bond_site_symmetry_2
_geom_bond_publ_flag
Mo1 N1 1.721(6) . no
Mo1 O1 2.156(4) . no
Mo1 S1 2.4378(17) . no
Mo1 S2 2.4454(18) . no
Mo1 S3 2.4917(17) . no
Mo1 S4 2.5144(19) . no
Mo1 Mo2 2.8807(9) . no
Mo2 N2 1.718(6) . no
Mo2 O2 2.169(5) . no
Mo2 S2 2.4382(17) . no
Mo2 S1 2.4436(19) . no
Mo2 S6 2.495(2) . no
Mo2 S5 2.4969(19) . no
S1 O7 1.655(5) . no
S2 C25 1.853(7) . no
S3 P1 2.011(3) . no
S4 P1 1.998(2) . no
S6 P2 2.014(3) . no
S5 P2 1.998(3) . no
P1 O4 1.553(5) . no
P1 O3 1.579(5) . no
P2 O6 1.563(7) . no
P2 O5 1.567(7) . no
O1 C15 1.271(8) . no
O2 C15 1.260(9) . no
O3 C17 1.431(9) . no
O4 C19 1.485(10) . no
O5 C21 1.570(14) . no
O6 C23B 1.466(17) . no
O6 C23A 1.508(18) . no
O7 C32 1.466(8) . no
N1 C1 1.414(8) . no
N2 C8 1.424(11) . no
C1 C2 1.379(3) . no
C1 C6 1.379(3) . no
C2 C3 1.379(3) . no
C2 H2 0.9500 . no
C3 C4 1.379(3) . no
C3 H3 0.9500 . no
C4 C5 1.379(3) . no
C4 C7 1.522(9) . no
C5 C6 1.379(3) . no
C5 H5 0.9500 . no
C6 H6 0.9500 . no
C7 H7A 0.9800 . no
C7 H7B 0.9800 . no
C7 H7C 0.9800 . no
C8 C9 1.392(11) . no
C8 C13 1.402(12) . no
C9 C10 1.389(12) . no
C9 H9 0.9500 . no
C10 C11 1.374(13) . no
C10 H10 0.9500 . no
C11 C12 1.371(11) . no
C11 C14 1.520(12) . no
C12 C13 1.355(12) . no
C12 H12 0.9500 . no
C13 H13 0.9500 . no
C14 H14A 0.9800 . no
C14 H14B 0.9800 . no
C14 H14C 0.9800 . no
C15 C16 1.513(10) . no
C16 H16A 0.9800 . no
C16 H16B 0.9800 . no
C16 H16C 0.9800 . no
C17 C18 1.491(11) . no
C17 H17A 0.9900 . no
C17 H17B 0.9900 . no
C18 H18A 0.9800 . no
C18 H18B 0.9800 . no
C18 H18C 0.9800 . no
C19 C20B 1.43(2) . no
C19 C20A 1.61(2) . no
C21 C22 1.406(16) . no
C21 H21A 0.9900 . no
C21 H21B 0.9900 . no
C22 H22A 0.9800 . no
C22 H22B 0.9800 . no
C22 H22C 0.9800 . no
C23A C24A 1.513(18) . no
C25 C26 1.509(9) . no
C25 H25A 0.9900 . no
C25 H25B 0.9900 . no
C26 C31 1.380(10) . no
C26 C27 1.381(10) . no
C27 C28 1.420(10) . no
C27 H27 0.9500 . no
C28 C29 1.350(11) . no
C28 H28 0.9500 . no
C29 C30 1.364(11) . no
C29 H29 0.9500 . no
C30 C31 1.366(10) . no
C30 H30 0.9500 . no
C31 H31 0.9500 . no
C32 C33 1.513(12) . no
C32 H32A 0.9900 . no
C32 H32B 0.9900 . no
C33 H33A 0.9800 . no
C33 H33B 0.9800 . no
C33 H33C 0.9800 . no
S10 O10B 1.382(12) . no
S10 O11A 1.407(11) . no
S10 O10A 1.461(11) . no
S10 O11B 1.480(12) . no
S10 O12B 1.482(9) . no
S10 O12A 1.503(15) . no
S10 C40 1.822(9) . no
O12B O12A 0.80(2) . no
C40 F2B 1.340(12) . no
C40 F3A 1.354(11) . no
C40 F1B 1.362(14) . no
C40 F3B 1.372(11) . no
C40 F1A 1.382(10) . no
C40 F2A 1.396(12) . no

loop_
_geom_torsion_atom_site_label_1
_geom_torsion_atom_site_label_2
_geom_torsion_atom_site_label_3
_geom_torsion_atom_site_label_4
_geom_torsion
_geom_torsion_site_symmetry_1
_geom_torsion_site_symmetry_2
_geom_torsion_site_symmetry_3
_geom_torsion_site_symmetry_4
_geom_torsion_publ_flag
N1 Mo1 Mo2 N2 -3.1(3) . . . . no
O1 Mo1 Mo2 N2 -179.1(2) . . . . no
S1 Mo1 Mo2 N2 -89.3(2) . . . . no
S2 Mo1 Mo2 N2 87.5(2) . . . . no
S3 Mo1 Mo2 N2 106.5(2) . . . . no
S4 Mo1 Mo2 N2 -108.2(2) . . . . no
N1 Mo1 Mo2 O2 176.6(2) . . . . no
O1 Mo1 Mo2 O2 0.62(17) . . . . no
S1 Mo1 Mo2 O2 90.36(14) . . . . no
S2 Mo1 Mo2 O2 -92.79(13) . . . . no
S3 Mo1 Mo2 O2 -73.80(14) . . . . no
S4 Mo1 Mo2 O2 71.48(15) . . . . no
N1 Mo1 Mo2 S2 -90.63(19) . . . . no
O1 Mo1 Mo2 S2 93.41(13) . . . . no
S1 Mo1 Mo2 S2 -176.85(8) . . . . no
S3 Mo1 Mo2 S2 18.99(8) . . . . no
S4 Mo1 Mo2 S2 164.27(9) . . . . no
N1 Mo1 Mo2 S1 86.23(19) . . . . no
O1 Mo1 Mo2 S1 -89.74(13) . . . . no
S2 Mo1 Mo2 S1 176.85(8) . . . . no
S3 Mo1 Mo2 S1 -164.16(9) . . . . no
S4 Mo1 Mo2 S1 -18.88(10) . . . . no
N1 Mo1 Mo2 S6 107.3(2) . . . . no
O1 Mo1 Mo2 S6 -68.64(15) . . . . no
S1 Mo1 Mo2 S6 21.10(10) . . . . no
S2 Mo1 Mo2 S6 -162.05(10) . . . . no
S3 Mo1 Mo2 S6 -143.06(10) . . . . no
S4 Mo1 Mo2 S6 2.22(13) . . . . no
N1 Mo1 Mo2 S5 -111.7(2) . . . . no
O1 Mo1 Mo2 S5 72.34(14) . . . . no
S1 Mo1 Mo2 S5 162.08(10) . . . . no
S2 Mo1 Mo2 S5 -21.07(9) . . . . no
S3 Mo1 Mo2 S5 -2.08(11) . . . . no
S4 Mo1 Mo2 S5 143.20(10) . . . . no
N1 Mo1 S1 O7 159.3(3) . . . . no
O1 Mo1 S1 O7 -20.5(2) . . . . no
S2 Mo1 S1 O7 -106.88(19) . . . . no
S3 Mo1 S1 O7 29.5(3) . . . . no
S4 Mo1 S1 O7 63.8(2) . . . . no
Mo2 Mo1 S1 O7 -104.2(2) . . . . no
N1 Mo1 S1 Mo2 -96.44(19) . . . . no
O1 Mo1 S1 Mo2 83.69(13) . . . . no
S2 Mo1 S1 Mo2 -2.66(7) . . . . no
S3 Mo1 S1 Mo2 133.7(2) . . . . no
S4 Mo1 S1 Mo2 168.05(6) . . . . no
N2 Mo2 S1 O7 -161.9(3) . . . . no
O2 Mo2 S1 O7 20.0(2) . . . . no
S2 Mo2 S1 O7 105.14(19) . . . . no
S6 Mo2 S1 O7 -63.87(19) . . . . no
S5 Mo2 S1 O7 -27.6(3) . . . . no
Mo1 Mo2 S1 O7 102.47(19) . . . . no
N2 Mo2 S1 Mo1 95.7(2) . . . . no
O2 Mo2 S1 Mo1 -82.50(13) . . . . no
S2 Mo2 S1 Mo1 2.67(7) . . . . no
S6 Mo2 S1 Mo1 -166.34(7) . . . . no
S5 Mo2 S1 Mo1 -130.1(2) . . . . no
N2 Mo2 S2 C25 157.6(3) . . . . no
O2 Mo2 S2 C25 -24.6(3) . . . . no
S1 Mo2 S2 C25 -108.3(2) . . . . no
S6 Mo2 S2 C25 34.8(3) . . . . no
S5 Mo2 S2 C25 59.7(2) . . . . no
Mo1 Mo2 S2 C25 -105.6(2) . . . . no
N2 Mo2 S2 Mo1 -96.7(2) . . . . no
O2 Mo2 S2 Mo1 81.07(13) . . . . no
S1 Mo2 S2 Mo1 -2.66(7) . . . . no
S6 Mo2 S2 Mo1 140.4(2) . . . . no
S5 Mo2 S2 Mo1 165.33(6) . . . . no
N1 Mo1 S2 C25 -161.5(3) . . . . no
O1 Mo1 S2 C25 23.1(3) . . . . no
S1 Mo1 S2 C25 107.3(2) . . . . no
S3 Mo1 S2 C25 -62.1(2) . . . . no
S4 Mo1 S2 C25 -41.2(3) . . . . no
Mo2 Mo1 S2 C25 104.7(2) . . . . no
N1 Mo1 S2 Mo2 93.85(19) . . . . no
O1 Mo1 S2 Mo2 -81.56(12) . . . . no
S1 Mo1 S2 Mo2 2.67(7) . . . . no
S3 Mo1 S2 Mo2 -166.77(6) . . . . no
S4 Mo1 S2 Mo2 -145.84(19) . . . . no
N1 Mo1 S3 P1 -91.2(2) . . . . no
O1 Mo1 S3 P1 87.69(15) . . . . no
S1 Mo1 S3 P1 37.7(3) . . . . no
S2 Mo1 S3 P1 176.24(9) . . . . no
S4 Mo1 S3 P1 2.68(8) . . . . no
Mo2 Mo1 S3 P1 160.93(6) . . . . no
N1 Mo1 S4 P1 96.2(2) . . . . no
O1 Mo1 S4 P1 -88.70(14) . . . . no
S1 Mo1 S4 P1 -173.99(9) . . . . no
S2 Mo1 S4 P1 -23.9(2) . . . . no
S3 Mo1 S4 P1 -2.70(8) . . . . no
Mo2 Mo1 S4 P1 -158.82(7) . . . . no
N2 Mo2 S6 P2 -95.7(2) . . . . no
O2 Mo2 S6 P2 86.08(16) . . . . no
S2 Mo2 S6 P2 26.3(3) . . . . no
S1 Mo2 S6 P2 171.31(11) . . . . no
S5 Mo2 S6 P2 1.06(10) . . . . no
Mo1 Mo2 S6 P2 154.42(9) . . . . no
N2 Mo2 S5 P2 95.8(2) . . . . no
O2 Mo2 S5 P2 -85.70(16) . . . . no
S2 Mo2 S5 P2 -173.27(11) . . . . no
S1 Mo2 S5 P2 -38.0(3) . . . . no
S6 Mo2 S5 P2 -1.07(11) . . . . no
Mo1 Mo2 S5 P2 -156.27(9) . . . . no
Mo1 S4 P1 O4 128.5(2) . . . . no
Mo1 S4 P1 O3 -120.1(2) . . . . no
Mo1 S4 P1 S3 3.42(11) . . . . no
Mo1 S3 P1 O4 -129.1(2) . . . . no
Mo1 S3 P1 O3 121.3(2) . . . . no
Mo1 S3 P1 S4 -3.45(11) . . . . no
Mo2 S5 P2 O6 126.0(3) . . . . no
Mo2 S5 P2 O5 -123.4(3) . . . . no
Mo2 S5 P2 S6 1.36(13) . . . . no
Mo2 S6 P2 O6 -126.4(3) . . . . no
Mo2 S6 P2 O5 122.6(3) . . . . no
Mo2 S6 P2 S5 -1.36(13) . . . . no
S1 Mo1 O1 C15 -50.0(5) . . . . no
S2 Mo1 O1 C15 57.8(5) . . . . no
S3 Mo1 O1 C15 141.7(5) . . . . no
S4 Mo1 O1 C15 -138.4(5) . . . . no
Mo2 Mo1 O1 C15 4.2(5) . . . . no
S2 Mo2 O2 C15 -59.9(5) . . . . no
S1 Mo2 O2 C15 48.1(5) . . . . no
S6 Mo2 O2 C15 136.0(5) . . . . no
S5 Mo2 O2 C15 -144.0(5) . . . . no
Mo1 Mo2 O2 C15 -5.9(5) . . . . no
O4 P1 O3 C17 -175.4(5) . . . . no
S4 P1 O3 C17 63.8(6) . . . . no
S3 P1 O3 C17 -56.4(6) . . . . no
O3 P1 O4 C19 176.2(6) . . . . no
S4 P1 O4 C19 -63.1(6) . . . . no
S3 P1 O4 C19 58.2(6) . . . . no
O6 P2 O5 C21 172.9(7) . . . . no
S5 P2 O5 C21 52.8(7) . . . . no
S6 P2 O5 C21 -67.1(7) . . . . no
O5 P2 O6 C23B -158.0(12) . . . . no
S5 P2 O6 C23B -38.8(12) . . . . no
S6 P2 O6 C23B 81.5(12) . . . . no
O5 P2 O6 C23A -175.5(13) . . . . no
S5 P2 O6 C23A -56.3(13) . . . . no
S6 P2 O6 C23A 64.1(13) . . . . no
Mo1 S1 O7 C32 -175.8(4) . . . . no
Mo2 S1 O7 C32 107.8(4) . . . . no
C6 C1 C2 C3 0.0 . . . . no
N1 C1 C2 C3 179.5(7) . . . . no
C1 C2 C3 C4 0.0 . . . . no
C2 C3 C4 C5 0.0 . . . . no
C2 C3 C4 C7 177.8(8) . . . . no
C3 C4 C5 C6 0.0 . . . . no
C7 C4 C5 C6 -177.8(8) . . . . no
C4 C5 C6 C1 0.0 . . . . no
C2 C1 C6 C5 0.0 . . . . no
N1 C1 C6 C5 -179.5(7) . . . . no
C13 C8 C9 C10 2.8(14) . . . . no
N2 C8 C9 C10 -176.7(8) . . . . no
C8 C9 C10 C11 0.6(14) . . . . no
C9 C10 C11 C12 -4.1(14) . . . . no
C9 C10 C11 C14 178.9(8) . . . . no
C10 C11 C12 C13 4.3(15) . . . . no
C14 C11 C12 C13 -178.7(9) . . . . no
C11 C12 C13 C8 -0.9(14) . . . . no
C9 C8 C13 C12 -2.7(14) . . . . no
N2 C8 C13 C12 176.9(8) . . . . no
Mo2 O2 C15 O1 11.4(9) . . . . no
Mo2 O2 C15 C16 -171.0(4) . . . . no
Mo1 O1 C15 O2 -10.3(9) . . . . no
Mo1 O1 C15 C16 172.1(4) . . . . no
P1 O3 C17 C18 172.7(5) . . . . no
P1 O4 C19 C20B -153.0(12) . . . . no
P1 O4 C19 C20A -116.3(10) . . . . no
P2 O5 C21 C22 105.2(8) . . . . no
C23B O6 C23A C24A 47(5) . . . . no
P2 O6 C23A C24A 171.9(13) . . . . no
C23A O6 C23B C24B -43(5) . . . . no
P2 O6 C23B C24B -106(2) . . . . no
Mo2 S2 C25 C26 -137.9(4) . . . . no
Mo1 S2 C25 C26 144.5(4) . . . . no
S2 C25 C26 C31 101.2(7) . . . . no
S2 C25 C26 C27 -81.7(7) . . . . no
C31 C26 C27 C28 0.6(10) . . . . no
C25 C26 C27 C28 -176.5(6) . . . . no
C26 C27 C28 C29 -0.9(11) . . . . no
C27 C28 C29 C30 -0.8(13) . . . . no
C28 C29 C30 C31 2.7(13) . . . . no
C29 C30 C31 C26 -3.0(12) . . . . no
C27 C26 C31 C30 1.3(11) . . . . no
C25 C26 C31 C30 178.4(7) . . . . no
S1 O7 C32 C33 -157.7(6) . . . . no
O10B S10 O12B O12A -66(2) . . . . no
O11A S10 O12B O12A 158(2) . . . . no
O10A S10 O12B O12A -71(2) . . . . no
O11B S10 O12B O12A 161(2) . . . . no
C40 S10 O12B O12A 51(2) . . . . no
O10B S10 O12A O12B 120(2) . . . . no
O11A S10 O12A O12B -26(2) . . . . no
O10A S10 O12A O12B 125.2(19) . . . . no
O11B S10 O12A O12B -28(3) . . . . no
C40 S10 O12A O12B -132.1(19) . . . . no
O10B S10 C40 F2B -175.0(10) . . . . no
O11A S10 C40 F2B -32.4(10) . . . . no
O10A S10 C40 F2B -157.5(10) . . . . no
O11B S10 C40 F2B -48.2(10) . . . . no
O12B S10 C40 F2B 67.0(10) . . . . no
O12A S10 C40 F2B 90.8(12) . . . . no
O10B S10 C40 F3A 38.2(11) . . . . no
O11A S10 C40 F3A -179.2(10) . . . . no
O10A S10 C40 F3A 55.7(10) . . . . no
O11B S10 C40 F3A 165.0(10) . . . . no
O12B S10 C40 F3A -79.9(10) . . . . no
O12A S10 C40 F3A -56.1(12) . . . . no
O10B S10 C40 F1B -52.5(12) . . . . no
O11A S10 C40 F1B 90.2(11) . . . . no
O10A S10 C40 F1B -35.0(11) . . . . no
O11B S10 C40 F1B 74.3(11) . . . . no
O12B S10 C40 F1B -170.5(11) . . . . no
O12A S10 C40 F1B -146.7(13) . . . . no
O10B S10 C40 F3B 64.3(9) . . . . no
O11A S10 C40 F3B -153.0(8) . . . . no
O10A S10 C40 F3B 81.8(9) . . . . no
O11B S10 C40 F3B -168.9(8) . . . . no
O12B S10 C40 F3B -53.7(9) . . . . no
O12A S10 C40 F3B -29.9(11) . . . . no
O10B S10 C40 F1A -74.4(10) . . . . no
O11A S10 C40 F1A 68.3(9) . . . . no
O10A S10 C40 F1A -56.8(9) . . . . no
O11B S10 C40 F1A 52.4(9) . . . . no
O12B S10 C40 F1A 167.6(9) . . . . no
O12A S10 C40 F1A -168.6(11) . . . . no
O10B S10 C40 F2A 167.5(9) . . . . no
O11A S10 C40 F2A -49.8(9) . . . . no
O10A S10 C40 F2A -174.9(9) . . . . no
O11B S10 C40 F2A -65.7(9) . . . . no
O12B S10 C40 F2A 49.5(9) . . . . no
O12A S10 C40 F2A 73.3(11) . . . . no
